data_4114803
loop_
_publ_author_name
'Kevin S. Cook'
'Warren E. Piers'
'Robert McDonald'

_publ_section_title
;
 Synthesis and Chemistry of Zwitterionic Tantala-3-boratacyclopentenes:
 Olefin-like Reactivity of a Borataalkene Ligand
;
_journal_name_full 'Journal of the American Chemical Society'
_journal_page_first 5411
_journal_page_last 5418
_journal_paper_doi 10.1021/ja025547n
_journal_volume 124
_journal_year 2002
_chemical_formula_sum 'C32 H20 B F10 Ta'
_chemical_formula_weight 786.24
_chemical_name_systematic
; 
 ? 
;
_space_group_IT_number 14
_symmetry_cell_setting monoclinic
_symmetry_space_group_name_Hall '-P 2ybc'
_symmetry_space_group_name_H-M 'P 1 21/c 1'
_atom_sites_solution_hydrogens geom
_atom_sites_solution_primary direct
_atom_sites_solution_secondary difmap
_audit_creation_method SHELXL-97
_cell_angle_alpha 90.00
_cell_angle_beta 108.2173(11)
_cell_angle_gamma 90.00
_cell_formula_units_Z 4
_cell_length_a 12.5920(6)
_cell_length_b 11.5277(6)
_cell_length_c 19.4942(9)
_cell_measurement_reflns_used 6039
_cell_measurement_temperature 193(2)
_cell_volume 2687.9(2)
_computing_cell_refinement 'Bruker SMART'
_computing_data_collection 'Bruker SMART'
_computing_data_reduction 'Bruker SHELXTL'
_computing_molecular_graphics 'Bruker SHELXTL'
_computing_publication_material 'Bruker SHELXTL'
_computing_structure_refinement 'SHELXL-97 (Sheldrick, 1997)'
_computing_structure_solution 'SHELXS-97 (Sheldrick, 1990)'
_diffrn_ambient_temperature 193(2)
_diffrn_measured_fraction_theta_full 0.998
_diffrn_measured_fraction_theta_max 0.998
_diffrn_measurement_device_type 'CCD area detector'
_diffrn_measurement_method 'phi and omega scans'
_diffrn_radiation_monochromator graphite
_diffrn_radiation_source 'fine-focus rotating anode'
_diffrn_radiation_type MoK\a
_diffrn_radiation_wavelength 0.71073
_diffrn_reflns_av_R_equivalents 0.0474
_diffrn_reflns_av_sigmaI/netI 0.0542
_diffrn_reflns_limit_h_max 11
_diffrn_reflns_limit_h_min -15
_diffrn_reflns_limit_k_max 14
_diffrn_reflns_limit_k_min -14
_diffrn_reflns_limit_l_max 24
_diffrn_reflns_limit_l_min -10
_diffrn_reflns_number 13116
_diffrn_reflns_theta_full 26.38
_diffrn_reflns_theta_max 26.38
_diffrn_reflns_theta_min 1.70
_exptl_absorpt_coefficient_mu 4.182
_exptl_absorpt_correction_T_max 0.7875
_exptl_absorpt_correction_T_min 0.5542
_exptl_absorpt_correction_type SADABS
_exptl_crystal_colour yellow-oran
_exptl_crystal_density_diffrn 1.943
_exptl_crystal_description prism
_exptl_crystal_F_000 1520
_exptl_crystal_size_max 0.16
_exptl_crystal_size_mid 0.15
_exptl_crystal_size_min 0.06
_refine_diff_density_max 1.249
_refine_diff_density_min -0.982
_refine_diff_density_rms 0.120
_refine_ls_extinction_method none
_refine_ls_goodness_of_fit_ref 0.988
_refine_ls_hydrogen_treatment mixed
_refine_ls_matrix_type full
_refine_ls_number_parameters 402
_refine_ls_number_reflns 5501
_refine_ls_number_restraints 0
_refine_ls_restrained_S_all 0.988
_refine_ls_R_factor_all 0.0481
_refine_ls_R_factor_gt 0.0329
_refine_ls_shift/su_max 0.011
_refine_ls_shift/su_mean 0.000
_refine_ls_structure_factor_coef Fsqd
_refine_ls_weighting_details 'calc w=1/[\s^2^(Fo^2^)+(0.0384P)^2^+0.0000P] where P=(Fo^2^+2Fc^2^)/3'
_refine_ls_weighting_scheme calc
_refine_ls_wR_factor_gt 0.0720
_refine_ls_wR_factor_ref 0.0769
_reflns_number_gt 4404
_reflns_number_total 5501
_reflns_threshold_expression >2sigma(I)
_cod_data_source_file ja025547n_s2_3.cif
_cod_data_source_block 5-(Ph,Ph)
_cod_database_code 4114803

loop_
_symmetry_equiv_pos_as_xyz
'x, y, z'
'-x, y+1/2, -z+1/2'
'-x, -y, -z'
'x, -y-1/2, z-1/2'

loop_
_atom_site_label
_atom_site_type_symbol
_atom_site_fract_x
_atom_site_fract_y
_atom_site_fract_z
_atom_site_U_iso_or_equiv
_atom_site_adp_type
_atom_site_occupancy
_atom_site_symmetry_multiplicity
_atom_site_calc_flag
_atom_site_refinement_flags
Ta Ta 0.219952(15) 0.111341(17) 0.200264(9) 0.02191(7) Uani 1 1 d .
F32 F 0.3261(2) -0.2661(2) 0.24343(15) 0.0386(7) Uani 1 1 d .
F33 F 0.1991(3) -0.4494(3) 0.23620(16) 0.0476(8) Uani 1 1 d .
F34 F 0.0150(2) -0.4865(3) 0.12048(17) 0.0444(8) Uani 1 1 d .
F35 F -0.0483(2) -0.3214(3) 0.01519(17) 0.0485(8) Uani 1 1 d .
F36 F 0.0702(2) -0.1274(2) 0.02530(15) 0.0364(7) Uani 1 1 d .
F42 F 0.1702(2) 0.0736(3) -0.00317(14) 0.0345(7) Uani 1 1 d .
F43 F 0.2339(3) 0.0755(3) -0.11996(16) 0.0498(9) Uani 1 1 d .
F44 F 0.4035(3) -0.0633(4) -0.12948(17) 0.0596(10) Uani 1 1 d .
F45 F 0.5080(3) -0.2061(3) -0.01723(17) 0.0553(10) Uani 1 1 d .
F46 F 0.4464(3) -0.2081(3) 0.10183(16) 0.0432(8) Uani 1 1 d .
C1 C 0.2907(4) 0.0004(4) 0.2852(2) 0.0246(10) Uani 1 1 d .
C2 C 0.3915(4) -0.0268(4) 0.2718(2) 0.0250(10) Uani 1 1 d .
C3 C 0.3835(4) -0.0410(4) 0.2001(2) 0.0252(10) Uani 1 1 d .
H3 H 0.4518 -0.0332 0.1894 0.030 Uiso 1 1 calc R
C4 C 0.5017(4) -0.0303(5) 0.3310(3) 0.0371(13) Uani 1 1 d .
H4A H 0.5073 -0.1025 0.3585 0.044 Uiso 1 1 calc R
H4B H 0.5070 0.0360 0.3633 0.044 Uiso 1 1 calc R
H4C H 0.5628 -0.0268 0.3099 0.044 Uiso 1 1 calc R
C10 C 0.0272(4) 0.0514(5) 0.1494(3) 0.0363(12) Uani 1 1 d .
H10 H -0.0027 -0.0021 0.1073 0.044 Uiso 1 1 calc R
C11 C 0.0601(4) 0.0193(6) 0.2219(3) 0.0414(14) Uani 1 1 d .
H11 H 0.0579 -0.0607 0.2412 0.050 Uiso 1 1 calc R
C12 C 0.0853(4) 0.1232(6) 0.2635(3) 0.0453(16) Uani 1 1 d .
H12 H 0.1035 0.1277 0.3171 0.054 Uiso 1 1 calc R
C13 C 0.0642(4) 0.2184(6) 0.2170(3) 0.0478(15) Uani 1 1 d .
H13 H 0.0639 0.3018 0.2308 0.057 Uiso 1 1 calc R
C14 C 0.0298(4) 0.1725(5) 0.1459(3) 0.0386(13) Uani 1 1 d .
H14 H 0.0019 0.2195 0.1007 0.046 Uiso 1 1 calc R
C15 C 0.3771(5) 0.1961(5) 0.1659(3) 0.0417(14) Uani 1 1 d .
H15 H 0.4327 0.1509 0.1497 0.050 Uiso 1 1 calc R
C16 C 0.3911(5) 0.2303(5) 0.2362(3) 0.0410(13) Uani 1 1 d .
H16 H 0.4588 0.2162 0.2788 0.049 Uiso 1 1 calc R
C17 C 0.3012(5) 0.3021(5) 0.2347(3) 0.0430(14) Uani 1 1 d .
H17 H 0.2944 0.3492 0.2762 0.052 Uiso 1 1 calc R
C18 C 0.2355(5) 0.3170(5) 0.1613(3) 0.0436(14) Uani 1 1 d .
H18 H 0.1723 0.3729 0.1428 0.052 Uiso 1 1 calc R
C19 C 0.2799(5) 0.2479(5) 0.1200(3) 0.0415(14) Uani 1 1 d .
H19 H 0.2548 0.2454 0.0660 0.050 Uiso 1 1 calc R
C21 C 0.2799(4) -0.0228(5) 0.3586(2) 0.0295(11) Uani 1 1 d .
C22 C 0.3117(4) 0.0597(5) 0.4138(3) 0.0369(12) Uani 1 1 d .
H22 H 0.3391 0.1332 0.4051 0.044 Uiso 1 1 calc R
C23 C 0.3030(5) 0.0339(6) 0.4812(3) 0.0480(15) Uani 1 1 d .
H23 H 0.3266 0.0899 0.5187 0.058 Uiso 1 1 calc R
C24 C 0.2613(5) -0.0698(6) 0.4955(3) 0.0445(15) Uani 1 1 d .
H24 H 0.2552 -0.0852 0.5419 0.053 Uiso 1 1 calc R
C25 C 0.2282(4) -0.1520(6) 0.4411(3) 0.0418(14) Uani 1 1 d .
H25 H 0.1985 -0.2242 0.4499 0.050 Uiso 1 1 calc R
C26 C 0.2386(4) -0.1281(5) 0.3731(3) 0.0338(12) Uani 1 1 d .
H26 H 0.2170 -0.1852 0.3363 0.041 Uiso 1 1 calc R
C31 C 0.2033(4) -0.1831(4) 0.1351(2) 0.0244(10) Uani 1 1 d .
C32 C 0.2318(4) -0.2714(4) 0.1866(2) 0.0268(11) Uani 1 1 d .
C33 C 0.1683(5) -0.3700(4) 0.1835(3) 0.0337(12) Uani 1 1 d .
C34 C 0.0746(4) -0.3875(4) 0.1254(3) 0.0332(12) Uani 1 1 d .
C35 C 0.0429(4) -0.3050(4) 0.0725(3) 0.0300(11) Uani 1 1 d .
C36 C 0.1061(4) -0.2061(4) 0.0789(2) 0.0271(11) Uani 1 1 d .
C41 C 0.3081(4) -0.0643(4) 0.0574(2) 0.0245(10) Uani 1 1 d .
C42 C 0.2559(4) 0.0036(4) -0.0023(2) 0.0272(11) Uani 1 1 d .
C43 C 0.2868(4) 0.0045(5) -0.0652(3) 0.0347(12) Uani 1 1 d .
C44 C 0.3717(4) -0.0652(5) -0.0700(3) 0.0394(14) Uani 1 1 d .
C45 C 0.4252(4) -0.1363(5) -0.0127(3) 0.0354(13) Uani 1 1 d .
C46 C 0.3927(4) -0.1342(4) 0.0485(3) 0.0304(12) Uani 1 1 d .
B B 0.2780(5) -0.0680(5) 0.1336(3) 0.0231(11) Uani 1 1 d .
H1 H 0.207(3) 0.021(3) 0.123(2) 0.012(10) Uiso 1 1 d .

loop_
_atom_site_aniso_label
_atom_site_aniso_U_11
_atom_site_aniso_U_22
_atom_site_aniso_U_33
_atom_site_aniso_U_23
_atom_site_aniso_U_13
_atom_site_aniso_U_12
Ta 0.02201(11) 0.02702(12) 0.01731(10) 0.00009(9) 0.00705(7) 0.00155(9)
F32 0.0457(19) 0.0309(17) 0.0273(16) 0.0070(13) -0.0056(13) 0.0012(14)
F33 0.070(2) 0.0277(17) 0.0397(18) 0.0101(15) 0.0094(16) 0.0008(16)
F34 0.0447(19) 0.0320(17) 0.059(2) -0.0068(15) 0.0204(16) -0.0122(14)
F35 0.0352(18) 0.052(2) 0.0475(19) -0.0027(17) -0.0029(14) -0.0146(15)
F36 0.0358(17) 0.0365(18) 0.0312(16) 0.0081(13) 0.0023(13) -0.0040(13)
F42 0.0374(17) 0.0395(17) 0.0237(15) 0.0025(13) 0.0054(12) 0.0076(13)
F43 0.060(2) 0.066(2) 0.0227(16) 0.0144(15) 0.0121(15) -0.0023(18)
F44 0.052(2) 0.104(3) 0.0327(18) -0.0067(19) 0.0281(16) -0.005(2)
F45 0.0421(19) 0.081(3) 0.047(2) -0.0175(18) 0.0207(16) 0.0154(18)
F46 0.0466(19) 0.046(2) 0.0351(17) -0.0005(15) 0.0102(14) 0.0187(15)
C1 0.027(3) 0.028(3) 0.019(2) -0.0053(19) 0.0087(19) -0.001(2)
C2 0.028(3) 0.024(3) 0.019(2) -0.004(2) 0.0012(19) 0.002(2)
C3 0.030(3) 0.024(3) 0.021(2) 0.001(2) 0.007(2) 0.001(2)
C4 0.032(3) 0.048(3) 0.024(3) -0.007(2) -0.002(2) 0.012(2)
C10 0.018(3) 0.051(4) 0.037(3) -0.003(3) 0.004(2) -0.002(2)
C11 0.024(3) 0.055(4) 0.049(3) 0.017(3) 0.017(2) 0.000(3)
C12 0.031(3) 0.079(5) 0.032(3) 0.005(3) 0.019(2) 0.011(3)
C13 0.032(3) 0.061(4) 0.055(4) -0.003(3) 0.020(3) 0.019(3)
C14 0.027(3) 0.057(4) 0.030(3) 0.004(3) 0.007(2) 0.011(3)
C15 0.042(3) 0.030(3) 0.065(4) -0.008(3) 0.034(3) -0.009(2)
C16 0.040(3) 0.033(3) 0.041(3) 0.006(3) -0.001(3) -0.008(3)
C17 0.066(4) 0.029(3) 0.040(3) -0.014(3) 0.026(3) -0.013(3)
C18 0.044(3) 0.025(3) 0.058(4) 0.010(3) 0.010(3) 0.004(3)
C19 0.056(4) 0.038(3) 0.032(3) 0.005(3) 0.015(3) -0.018(3)
C21 0.031(3) 0.039(3) 0.020(2) 0.003(2) 0.010(2) 0.005(2)
C22 0.044(3) 0.043(3) 0.024(3) 0.002(2) 0.010(2) -0.005(3)
C23 0.055(4) 0.062(4) 0.024(3) -0.010(3) 0.008(3) 0.011(3)
C24 0.047(3) 0.070(4) 0.020(3) 0.014(3) 0.015(2) 0.012(3)
C25 0.036(3) 0.050(4) 0.042(3) 0.025(3) 0.016(3) 0.009(3)
C26 0.036(3) 0.038(3) 0.027(3) 0.004(2) 0.009(2) 0.007(2)
C31 0.031(3) 0.025(3) 0.020(2) -0.001(2) 0.0106(19) 0.002(2)
C32 0.031(3) 0.029(3) 0.019(2) -0.002(2) 0.005(2) -0.003(2)
C33 0.049(3) 0.024(3) 0.033(3) 0.003(2) 0.019(2) -0.001(2)
C34 0.036(3) 0.029(3) 0.040(3) -0.003(2) 0.020(2) -0.004(2)
C35 0.023(3) 0.036(3) 0.031(3) -0.004(2) 0.008(2) -0.004(2)
C36 0.029(3) 0.031(3) 0.020(2) 0.001(2) 0.006(2) 0.000(2)
C41 0.024(2) 0.027(3) 0.022(2) -0.006(2) 0.0074(19) -0.008(2)
C42 0.030(3) 0.032(3) 0.021(2) -0.005(2) 0.010(2) -0.004(2)
C43 0.038(3) 0.045(3) 0.024(3) 0.002(2) 0.013(2) -0.007(3)
C44 0.034(3) 0.063(4) 0.025(3) -0.012(3) 0.016(2) -0.019(3)
C45 0.028(3) 0.047(4) 0.035(3) -0.015(2) 0.014(2) -0.001(2)
C46 0.030(3) 0.037(3) 0.023(2) -0.005(2) 0.008(2) 0.000(2)
B 0.028(3) 0.025(3) 0.015(2) 0.001(2) 0.005(2) 0.002(2)

loop_
_atom_type_symbol
_atom_type_description
_atom_type_scat_dispersion_real
_atom_type_scat_dispersion_imag
_atom_type_scat_source
C C 0.0033 0.0016 'International Tables Vol C Tables 4.2.6.8 and 6.1.1.4'
H H 0.0000 0.0000 'International Tables Vol C Tables 4.2.6.8 and 6.1.1.4'
B B 0.0013 0.0007 'International Tables Vol C Tables 4.2.6.8 and 6.1.1.4'
F F 0.0171 0.0103 'International Tables Vol C Tables 4.2.6.8 and 6.1.1.4'
Ta Ta -0.7052 6.5227 'International Tables Vol C Tables 4.2.6.8 and 6.1.1.4'

loop_
_geom_angle_atom_site_label_1
_geom_angle_atom_site_label_2
_geom_angle_atom_site_label_3
_geom_angle
C1 Ta C12 79.61(19)
C1 Ta C14 131.12(18)
C12 Ta C14 55.99(18)
C1 Ta C10 106.18(18)
C12 Ta C10 56.32(19)
C14 Ta C10 33.74(19)
C1 Ta C13 111.88(19)
C12 Ta C13 33.66(19)
C14 Ta C13 34.17(18)
C10 Ta C13 56.6(2)
C1 Ta C11 76.27(18)
C12 Ta C11 34.4(2)
C14 Ta C11 55.82(19)
C10 Ta C11 33.45(17)
C13 Ta C11 56.6(2)
C1 Ta C17 107.51(19)
C12 Ta C17 96.4(2)
C14 Ta C17 97.6(2)
C10 Ta C17 130.8(2)
C13 Ta C17 77.9(2)
C11 Ta C17 130.4(2)
C1 Ta C16 89.83(18)
C12 Ta C16 121.3(2)
C14 Ta C16 128.7(2)
C10 Ta C16 162.21(19)
C13 Ta C16 110.6(2)
C11 Ta C16 153.3(2)
C17 Ta C16 33.13(19)
C1 Ta C15 106.29(19)
C12 Ta C15 150.6(2)
C14 Ta C15 122.3(2)
C10 Ta C15 141.74(19)
C13 Ta C15 125.7(2)
C11 Ta C15 174.22(19)
C17 Ta C15 54.21(18)
C16 Ta C15 32.48(18)
C1 Ta C19 139.04(19)
C12 Ta C19 133.5(2)
C14 Ta C19 89.6(2)
C10 Ta C19 112.59(19)
C13 Ta C19 100.3(2)
C11 Ta C19 144.53(19)
C17 Ta C19 54.45(18)
C16 Ta C19 54.44(18)
C15 Ta C19 32.78(18)
C1 Ta C18 140.56(19)
C12 Ta C18 103.7(2)
C14 Ta C18 75.6(2)
C10 Ta C18 107.97(19)
C13 Ta C18 72.8(2)
C11 Ta C18 127.72(19)
C17 Ta C18 33.33(18)
C16 Ta C18 54.38(18)
C15 Ta C18 53.34(18)
C19 Ta C18 31.71(18)
C1 Ta H1 102.7(13)
C12 Ta H1 124.9(12)
C14 Ta H1 88.9(12)
C10 Ta H1 70.9(12)
C13 Ta H1 122.7(12)
C11 Ta H1 91.7(12)
C17 Ta H1 132.4(12)
C16 Ta H1 113.8(12)
C15 Ta H1 82.7(12)
C19 Ta H1 78.7(12)
C18 Ta H1 106.6(13)
C2 C1 C21 119.5(4)
C2 C1 Ta 100.2(3)
C21 C1 Ta 136.9(3)
C3 C2 C1 115.5(4)
C3 C2 C4 122.2(4)
C1 C2 C4 122.2(4)
C2 C3 B 129.4(4)
C11 C10 C14 108.0(5)
C11 C10 Ta 73.6(3)
C14 C10 Ta 72.4(3)
C10 C11 C12 107.3(5)
C10 C11 Ta 73.0(3)
C12 C11 Ta 71.4(3)
C13 C12 C11 109.2(5)
C13 C12 Ta 74.5(3)
C11 C12 Ta 74.2(3)
C12 C13 C14 106.2(6)
C12 C13 Ta 71.9(3)
C14 C13 Ta 72.0(3)
C10 C14 C13 109.3(5)
C10 C14 Ta 73.8(3)
C13 C14 Ta 73.8(3)
C16 C15 C19 109.0(5)
C16 C15 Ta 73.1(3)
C19 C15 Ta 74.3(3)
C15 C16 C17 107.3(5)
C15 C16 Ta 74.4(3)
C17 C16 Ta 72.1(3)
C16 C17 C18 107.8(5)
C16 C17 Ta 74.8(3)
C18 C17 Ta 76.6(3)
C19 C18 C17 107.8(5)
C19 C18 Ta 73.4(3)
C17 C18 Ta 70.0(3)
C18 C19 C15 107.9(5)
C18 C19 Ta 74.9(3)
C15 C19 Ta 72.9(3)
C26 C21 C22 118.4(4)
C26 C21 C1 120.1(4)
C22 C21 C1 121.5(5)
C23 C22 C21 119.7(5)
C24 C23 C22 122.0(6)
C23 C24 C25 119.0(5)
C24 C25 C26 119.6(5)
C21 C26 C25 121.3(5)
C36 C31 C32 113.1(4)
C36 C31 B 120.8(4)
C32 C31 B 125.9(4)
F32 C32 C33 115.0(4)
F32 C32 C31 121.4(4)
C33 C32 C31 123.7(5)
F33 C33 C34 120.0(5)
F33 C33 C32 120.3(5)
C34 C33 C32 119.7(5)
F34 C34 C35 120.5(5)
F34 C34 C33 119.9(5)
C35 C34 C33 119.5(5)
F35 C35 C34 120.1(4)
F35 C35 C36 120.9(4)
C34 C35 C36 119.0(5)
F36 C36 C35 116.3(4)
F36 C36 C31 118.7(4)
C35 C36 C31 125.0(4)
C42 C41 C46 113.7(4)
C42 C41 B 126.2(4)
C46 C41 B 120.0(4)
F42 C42 C41 121.2(4)
F42 C42 C43 115.3(4)
C41 C42 C43 123.5(5)
F43 C43 C44 120.5(4)
F43 C43 C42 119.7(5)
C44 C43 C42 119.7(5)
F44 C44 C43 120.2(5)
F44 C44 C45 120.6(5)
C43 C44 C45 119.3(4)
F45 C45 C46 121.0(5)
F45 C45 C44 119.7(4)
C46 C45 C44 119.3(5)
F46 C46 C45 116.3(4)
F46 C46 C41 119.2(4)
C45 C46 C41 124.5(5)
C3 B C31 119.3(4)
C3 B C41 111.5(4)
C31 B C41 109.6(4)
C3 B H1 109.2(17)
C31 B H1 105.4(17)
C41 B H1 99.8(16)

loop_
_geom_bond_atom_site_label_1
_geom_bond_atom_site_label_2
_geom_bond_distance
Ta C1 2.062(5)
Ta C12 2.391(5)
Ta C14 2.401(5)
Ta C10 2.418(5)
Ta C13 2.424(5)
Ta C11 2.426(5)
Ta C17 2.430(5)
Ta C16 2.464(5)
Ta C15 2.479(5)
Ta C19 2.497(5)
Ta C18 2.515(5)
Ta H1 1.80(4)
F32 C32 1.349(5)
F33 C33 1.340(6)
F34 C34 1.353(6)
F35 C35 1.342(5)
F36 C36 1.351(5)
F42 C42 1.342(5)
F43 C43 1.345(6)
F44 C44 1.339(5)
F45 C45 1.341(6)
F46 C46 1.351(6)
C1 C2 1.408(6)
C1 C21 1.503(6)
C2 C3 1.379(6)
C2 C4 1.503(6)
C3 B 1.570(7)
C10 C11 1.394(7)
C10 C14 1.399(8)
C11 C12 1.425(8)
C12 C13 1.394(8)
C13 C14 1.418(8)
C15 C16 1.383(8)
C15 C19 1.404(8)
C16 C17 1.396(8)
C17 C18 1.421(8)
C18 C19 1.369(8)
C21 C26 1.384(7)
C21 C22 1.397(7)
C22 C23 1.384(7)
C23 C24 1.369(8)
C24 C25 1.385(9)
C25 C26 1.399(7)
C31 C36 1.389(6)
C31 C32 1.395(6)
C31 B 1.633(7)
C32 C33 1.380(7)
C33 C34 1.371(8)
C34 C35 1.368(7)
C35 C36 1.373(7)
C41 C42 1.386(7)
C41 C46 1.390(7)
C41 B 1.643(6)
C42 C43 1.399(6)
C43 C44 1.364(8)
C44 C45 1.379(8)
C45 C46 1.378(6)
B H1 1.34(4)

loop_
_geom_torsion_atom_site_label_1
_geom_torsion_atom_site_label_2
_geom_torsion_atom_site_label_3
_geom_torsion_atom_site_label_4
_geom_torsion
C12 Ta C1 C2 -175.7(3)
C14 Ta C1 C2 160.5(3)
C10 Ta C1 C2 134.1(3)
C13 Ta C1 C2 -165.9(3)
C11 Ta C1 C2 149.3(3)
C17 Ta C1 C2 -82.2(3)
C16 Ta C1 C2 -53.8(3)
C15 Ta C1 C2 -25.4(3)
C19 Ta C1 C2 -26.7(4)
C18 Ta C1 C2 -76.8(4)
C12 Ta C1 C21 -18.2(5)
C14 Ta C1 C21 -42.1(6)
C10 Ta C1 C21 -68.4(5)
C13 Ta C1 C21 -8.5(6)
C11 Ta C1 C21 -53.3(5)
C17 Ta C1 C21 75.2(5)
C16 Ta C1 C21 103.7(5)
C15 Ta C1 C21 132.1(5)
C19 Ta C1 C21 130.7(5)
C18 Ta C1 C21 80.7(6)
C21 C1 C2 C3 158.7(4)
Ta C1 C2 C3 -38.8(5)
C21 C1 C2 C4 -26.1(7)
Ta C1 C2 C4 136.4(4)
C1 C2 C3 B -20.3(7)
C4 C2 C3 B 164.6(5)
C1 Ta C10 C11 27.4(4)
C12 Ta C10 C11 -37.8(3)
C14 Ta C10 C11 -115.5(5)
C13 Ta C10 C11 -78.4(4)
C17 Ta C10 C11 -104.3(4)
C16 Ta C10 C11 -126.0(6)
C15 Ta C10 C11 174.5(3)
C19 Ta C10 C11 -166.0(3)
C18 Ta C10 C11 -132.5(4)
C1 Ta C10 C14 143.0(3)
C12 Ta C10 C14 77.7(3)
C13 Ta C10 C14 37.1(3)
C11 Ta C10 C14 115.5(5)
C17 Ta C10 C14 11.3(4)
C16 Ta C10 C14 -10.4(7)
C15 Ta C10 C14 -69.9(4)
C19 Ta C10 C14 -50.5(3)
C18 Ta C10 C14 -17.0(3)
C14 C10 C11 C12 -1.1(5)
Ta C10 C11 C12 63.7(3)
C14 C10 C11 Ta -64.8(3)
C1 Ta C11 C10 -152.9(4)
C12 Ta C11 C10 115.5(5)
C14 Ta C11 C10 37.3(3)
C13 Ta C11 C10 78.7(4)
C17 Ta C11 C10 105.6(4)
C16 Ta C11 C10 146.6(4)
C15 Ta C11 C10 -36(2)
C19 Ta C11 C10 22.6(6)
C18 Ta C11 C10 62.4(4)
C1 Ta C11 C12 91.6(3)
C14 Ta C11 C12 -78.2(4)
C10 Ta C11 C12 -115.5(5)
C13 Ta C11 C12 -36.8(3)
C17 Ta C11 C12 -9.8(4)
C16 Ta C11 C12 31.1(6)
C15 Ta C11 C12 -151.5(18)
C19 Ta C11 C12 -92.9(5)
C18 Ta C11 C12 -53.1(4)
C10 C11 C12 C13 2.2(6)
Ta C11 C12 C13 66.8(4)
C10 C11 C12 Ta -64.7(3)
C1 Ta C12 C13 163.5(4)
C14 Ta C12 C13 -38.0(4)
C10 Ta C12 C13 -78.9(4)
C11 Ta C12 C13 -115.7(5)
C17 Ta C12 C13 56.8(4)
C16 Ta C12 C13 80.1(4)
C15 Ta C12 C13 58.7(6)
C19 Ta C12 C13 11.3(5)
C18 Ta C12 C13 23.7(4)
C1 Ta C12 C11 -80.8(3)
C14 Ta C12 C11 77.6(4)
C10 Ta C12 C11 36.7(3)
C13 Ta C12 C11 115.7(5)
C17 Ta C12 C11 172.5(3)
C16 Ta C12 C11 -164.2(3)
C15 Ta C12 C11 174.4(4)
C19 Ta C12 C11 127.0(4)
C18 Ta C12 C11 139.4(3)
C11 C12 C13 C14 -2.3(6)
Ta C12 C13 C14 64.3(3)
C11 C12 C13 Ta -66.6(3)
C1 Ta C13 C12 -17.5(4)
C14 Ta C13 C12 114.6(5)
C10 Ta C13 C12 77.9(4)
C11 Ta C13 C12 37.6(3)
C17 Ta C13 C12 -121.7(4)
C16 Ta C13 C12 -116.0(4)
C15 Ta C13 C12 -148.9(4)
C19 Ta C13 C12 -171.7(4)
C18 Ta C13 C12 -155.8(4)
C1 Ta C13 C14 -132.1(4)
C12 Ta C13 C14 -114.6(5)
C10 Ta C13 C14 -36.6(3)
C11 Ta C13 C14 -77.0(4)
C17 Ta C13 C14 123.7(4)
C16 Ta C13 C14 129.5(4)
C15 Ta C13 C14 96.6(4)
C19 Ta C13 C14 73.7(4)
C18 Ta C13 C14 89.6(4)
C11 C10 C14 C13 -0.3(5)
Ta C10 C14 C13 -65.8(4)
C11 C10 C14 Ta 65.5(3)
C12 C13 C14 C10 1.7(6)
Ta C13 C14 C10 65.9(3)
C12 C13 C14 Ta -64.2(3)
C1 Ta C14 C10 -50.2(4)
C12 Ta C14 C10 -78.8(3)
C13 Ta C14 C10 -116.2(5)
C11 Ta C14 C10 -37.0(3)
C17 Ta C14 C10 -171.4(3)
C16 Ta C14 C10 175.9(3)
C15 Ta C14 C10 136.5(3)
C19 Ta C14 C10 134.6(3)
C18 Ta C14 C10 163.3(3)
C1 Ta C14 C13 66.1(4)
C12 Ta C14 C13 37.4(4)
C10 Ta C14 C13 116.2(5)
C11 Ta C14 C13 79.3(4)
C17 Ta C14 C13 -55.2(4)
C16 Ta C14 C13 -67.8(4)
C15 Ta C14 C13 -107.3(4)
C19 Ta C14 C13 -109.2(4)
C18 Ta C14 C13 -80.4(4)
C1 Ta C15 C16 -62.3(4)
C12 Ta C15 C16 35.5(6)
C14 Ta C15 C16 112.5(4)
C10 Ta C15 C16 150.6(4)
C13 Ta C15 C16 71.2(4)
C11 Ta C15 C16 -177.8(18)
C17 Ta C15 C16 37.8(3)
C19 Ta C15 C16 116.0(5)
C18 Ta C15 C16 79.5(4)
C1 Ta C15 C19 -178.3(3)
C12 Ta C15 C19 -80.6(5)
C14 Ta C15 C19 -3.6(4)
C10 Ta C15 C19 34.6(5)
C13 Ta C15 C19 -44.9(4)
C11 Ta C15 C19 66.1(19)
C17 Ta C15 C19 -78.2(4)
C16 Ta C15 C19 -116.0(5)
C18 Ta C15 C19 -36.6(3)
C19 C15 C16 C17 1.1(6)
Ta C15 C16 C17 -65.1(4)
C19 C15 C16 Ta 66.2(4)
C1 Ta C16 C15 121.8(4)
C12 Ta C16 C15 -160.5(3)
C14 Ta C16 C15 -91.1(4)
C10 Ta C16 C15 -83.7(7)
C13 Ta C16 C15 -124.8(4)
C11 Ta C16 C15 179.5(4)
C17 Ta C16 C15 -114.5(5)
C19 Ta C16 C15 -36.7(3)
C18 Ta C16 C15 -76.0(4)
C1 Ta C16 C17 -123.7(3)
C12 Ta C16 C17 -46.0(4)
C14 Ta C16 C17 23.4(4)
C10 Ta C16 C17 30.8(8)
C13 Ta C16 C17 -10.3(4)
C11 Ta C16 C17 -66.0(6)
C15 Ta C16 C17 114.5(5)
C19 Ta C16 C17 77.7(4)
C18 Ta C16 C17 38.5(3)
C15 C16 C17 C18 -3.6(6)
Ta C16 C17 C18 -70.2(4)
C15 C16 C17 Ta 66.6(4)
C1 Ta C17 C16 60.7(4)
C12 Ta C17 C16 141.8(3)
C14 Ta C17 C16 -161.8(3)
C10 Ta C17 C16 -168.1(3)
C13 Ta C17 C16 170.1(4)
C11 Ta C17 C16 147.4(3)
C15 Ta C17 C16 -37.1(3)
C19 Ta C17 C16 -77.7(4)
C18 Ta C17 C16 -113.0(5)
C1 Ta C17 C18 173.7(3)
C12 Ta C17 C18 -105.2(3)
C14 Ta C17 C18 -48.8(3)
C10 Ta C17 C18 -55.1(4)
C13 Ta C17 C18 -76.9(4)
C11 Ta C17 C18 -99.7(4)
C16 Ta C17 C18 113.0(5)
C15 Ta C17 C18 75.9(4)
C19 Ta C17 C18 35.3(3)
C16 C17 C18 C19 4.7(6)
Ta C17 C18 C19 -64.2(4)
C16 C17 C18 Ta 68.9(4)
C1 Ta C18 C19 107.1(4)
C12 Ta C18 C19 -162.7(4)
C14 Ta C18 C19 -113.7(4)
C10 Ta C18 C19 -104.1(4)
C13 Ta C18 C19 -149.2(4)
C11 Ta C18 C19 -135.0(4)
C17 Ta C18 C19 116.6(5)
C16 Ta C18 C19 78.4(4)
C15 Ta C18 C19 37.9(3)
C1 Ta C18 C17 -9.5(5)
C12 Ta C18 C17 80.7(4)
C14 Ta C18 C17 129.6(4)
C10 Ta C18 C17 139.3(3)
C13 Ta C18 C17 94.2(4)
C11 Ta C18 C17 108.4(4)
C16 Ta C18 C17 -38.2(3)
C15 Ta C18 C17 -78.7(4)
C19 Ta C18 C17 -116.6(5)
C17 C18 C19 C15 -4.0(6)
Ta C18 C19 C15 -66.0(4)
C17 C18 C19 Ta 62.0(4)
C16 C15 C19 C18 1.9(6)
Ta C15 C19 C18 67.3(4)
C16 C15 C19 Ta -65.4(4)
C1 Ta C19 C18 -112.1(4)
C12 Ta C19 C18 23.5(5)
C14 Ta C19 C18 62.4(4)
C10 Ta C19 C18 87.8(4)
C13 Ta C19 C18 29.8(4)
C11 Ta C19 C18 74.6(5)
C17 Ta C19 C18 -37.1(3)
C16 Ta C19 C18 -78.2(4)
C15 Ta C19 C18 -114.6(5)
C1 Ta C19 C15 2.4(5)
C12 Ta C19 C15 138.0(3)
C14 Ta C19 C15 177.0(3)
C10 Ta C19 C15 -157.6(3)
C13 Ta C19 C15 144.4(3)
C11 Ta C19 C15 -170.9(3)
C17 Ta C19 C15 77.4(4)
C16 Ta C19 C15 36.4(3)
C18 Ta C19 C15 114.6(5)
C2 C1 C21 C26 -91.1(6)
Ta C1 C21 C26 114.6(5)
C2 C1 C21 C22 88.4(6)
Ta C1 C21 C22 -65.9(7)
C26 C21 C22 C23 1.0(8)
C1 C21 C22 C23 -178.4(5)
C21 C22 C23 C24 -1.6(9)
C22 C23 C24 C25 0.8(9)
C23 C24 C25 C26 0.5(8)
C22 C21 C26 C25 0.3(8)
C1 C21 C26 C25 179.7(5)
C24 C25 C26 C21 -1.1(8)
C36 C31 C32 F32 177.3(4)
B C31 C32 F32 2.7(7)
C36 C31 C32 C33 -2.0(7)
B C31 C32 C33 -176.6(4)
F32 C32 C33 F33 2.8(7)
C31 C32 C33 F33 -177.8(4)
F32 C32 C33 C34 -175.8(4)
C31 C32 C33 C34 3.5(8)
F33 C33 C34 F34 -1.8(7)
C32 C33 C34 F34 176.9(4)
F33 C33 C34 C35 179.0(4)
C32 C33 C34 C35 -2.4(7)
F34 C34 C35 F35 0.3(7)
C33 C34 C35 F35 179.6(4)
F34 C34 C35 C36 -179.3(4)
C33 C34 C35 C36 0.0(7)
F35 C35 C36 F36 0.9(6)
C34 C35 C36 F36 -179.5(4)
F35 C35 C36 C31 -178.0(4)
C34 C35 C36 C31 1.6(7)
C32 C31 C36 F36 -179.4(4)
B C31 C36 F36 -4.5(6)
C32 C31 C36 C35 -0.6(7)
B C31 C36 C35 174.4(4)
C46 C41 C42 F42 178.1(4)
B C41 C42 F42 -1.7(7)
C46 C41 C42 C43 -1.5(7)
B C41 C42 C43 178.8(5)
F42 C42 C43 F43 2.3(7)
C41 C42 C43 F43 -178.1(4)
F42 C42 C43 C44 -178.9(4)
C41 C42 C43 C44 0.7(8)
F43 C43 C44 F44 0.2(8)
C42 C43 C44 F44 -178.6(5)
F43 C43 C44 C45 179.3(5)
C42 C43 C44 C45 0.5(8)
F44 C44 C45 F45 -1.6(8)
C43 C44 C45 F45 179.3(5)
F44 C44 C45 C46 178.3(5)
C43 C44 C45 C46 -0.9(8)
F45 C45 C46 F46 -1.9(7)
C44 C45 C46 F46 178.3(5)
F45 C45 C46 C41 179.8(5)
C44 C45 C46 C41 0.0(8)
C42 C41 C46 F46 -177.1(4)
B C41 C46 F46 2.7(7)
C42 C41 C46 C45 1.1(7)
B C41 C46 C45 -179.1(5)
C2 C3 B C31 -56.3(7)
C2 C3 B C41 174.3(5)
C36 C31 B C3 176.4(4)
C32 C31 B C3 -9.3(7)
C36 C31 B C41 -53.3(6)
C32 C31 B C41 120.9(5)
C42 C41 B C3 -124.1(5)
C46 C41 B C3 56.2(6)
C42 C41 B C31 101.5(5)
C46 C41 B C31 -78.2(5)
